data_2243492
loop_
_publ_author_name
'Hulsman, Andrew'
'Lorenzana, Isabel'
'Schultz, Theodore'
'Squires, Breezy'
'Stenfors, Brock A.'
'Tolonen, Mason'
'Staples, Richard J.'
'Biros, Shannon M.'
'Winchester, William R.'

_publ_section_title
;
 Syntheses and crystal structures of the anhydride
 4-oxatetracyclo[5.3.2.0^2,6^.0^8,10^]dodec-11-ene-3,5-dione and the
 related imide
 4-(4-bromophenyl)-4-azatetracyclo[5.3.2.0^2,6^.0^8,10^]dodec-11-ene-3,5-dione
;
_journal_coeditor_code HB7931
_journal_issue 8
_journal_name_full 'Acta Crystallographica Section E'
_journal_page_first 1311
_journal_page_last 1315
_journal_paper_doi 10.1107/S2056989020009512
_journal_volume 76
_journal_year 2020
_chemical_formula_iupac 'C17 H14 Br N O2'
_chemical_formula_moiety 'C17 H14 Br N O2'
_chemical_formula_sum 'C17 H14 Br N O2'
_chemical_formula_weight 344.20
_chemical_name_systematic 4-(4-Bromophenyl)-4-azatetracyclo[5.3.2.0^2,6^.0^8,10^]dodec-11-ene-3,5-dione
_space_group_crystal_system monoclinic
_space_group_IT_number 14
_space_group_name_Hall '-P 2yn'
_space_group_name_H-M_alt 'P 1 21/n 1'
_atom_sites_solution_hydrogens geom
_atom_sites_solution_primary direct
_audit_creation_method
;
Olex2 1.2-alpha
(compiled 2018.07.26 svn.r3523 for OlexSys, GUI svn.r5532)
;
_cell_angle_alpha 90
_cell_angle_beta 99.8083(6)
_cell_angle_gamma 90
_cell_formula_units_Z 4
_cell_length_a 12.49907(16)
_cell_length_b 6.41302(8)
_cell_length_c 17.8772(2)
_cell_measurement_reflns_used 9902
_cell_measurement_temperature 173(2)
_cell_measurement_theta_max 70.130
_cell_measurement_theta_min 4.718
_cell_volume 1412.03(3)
_computing_cell_refinement
;
SAINT (Bruker, 2013)
;
_computing_data_collection
;
APEX2 (Bruker, 2013)
;
_computing_data_reduction
;
SAINT (Bruker, 2013)
;
_computing_molecular_graphics
;
<i>OLEX2</i> (Dolomanov <i>et al.</i>,  2009; Bourhis <i>et al.</i>,
2015)
;
_computing_publication_material
;
CrystalMaker (Palmer, 2007)
;
_computing_structure_refinement
;
ShelXL (Sheldrick, 2015)
;
_computing_structure_solution
;
ShelXS (Sheldrick, 2008)
;
_diffrn_ambient_temperature 172.99
_diffrn_measured_fraction_theta_full 1.000
_diffrn_measured_fraction_theta_max 0.999
_diffrn_measurement_device_type 'Bruker APEXII CCD'
_diffrn_measurement_method '\f and \w scans'
_diffrn_radiation_type CuK\a
_diffrn_radiation_wavelength 1.54178
_diffrn_reflns_av_R_equivalents 0.0391
_diffrn_reflns_av_unetI/netI 0.0221
_diffrn_reflns_limit_h_max 15
_diffrn_reflns_limit_h_min -15
_diffrn_reflns_limit_k_max 7
_diffrn_reflns_limit_k_min -7
_diffrn_reflns_limit_l_max 21
_diffrn_reflns_limit_l_min -21
_diffrn_reflns_number 23789
_diffrn_reflns_theta_full 67.679
_diffrn_reflns_theta_max 70.162
_diffrn_reflns_theta_min 4.014
_diffrn_standards_number 0
_exptl_absorpt_coefficient_mu 3.999
_exptl_absorpt_correction_T_max 0.7533
_exptl_absorpt_correction_T_min 0.5781
_exptl_absorpt_correction_type multi-scan
_exptl_absorpt_process_details
;
(SADABS; Bruker, 2013)
;
_exptl_crystal_colour colourless
_exptl_crystal_density_diffrn 1.619
_exptl_crystal_description needle
_exptl_crystal_F_000 696
_exptl_crystal_size_max 0.42
_exptl_crystal_size_mid 0.117
_exptl_crystal_size_min 0.042
_refine_diff_density_max 0.564
_refine_diff_density_min -0.479
_refine_ls_extinction_method none
_refine_ls_goodness_of_fit_ref 1.037
_refine_ls_hydrogen_treatment constr
_refine_ls_matrix_type full
_refine_ls_number_parameters 190
_refine_ls_number_reflns 2683
_refine_ls_number_restraints 0
_refine_ls_restrained_S_all 1.037
_refine_ls_R_factor_all 0.0298
_refine_ls_R_factor_gt 0.0271
_refine_ls_shift/su_max 0.003
_refine_ls_shift/su_mean 0.000
_refine_ls_structure_factor_coef Fsqd
_refine_ls_weighting_details 'w=1/[\s^2^(Fo^2^)+(0.0330P)^2^+1.1866P] where P=(Fo^2^+2Fc^2^)/3'
_refine_ls_weighting_scheme calc
_refine_ls_wR_factor_gt 0.0700
_refine_ls_wR_factor_ref 0.0719
_reflns_number_gt 2441
_reflns_number_total 2683
_reflns_threshold_expression 'I > 2\s(I)'
_cod_data_source_file hb7931sup1.cif
_cod_data_source_block II
_cod_original_cell_volume 1412.04(3)
_cod_database_code 2243492
_shelx_space_group_comment
;
The symmetry employed for this shelxl refinement is uniquely defined
by the following loop, which should always be used as a source of
symmetry information in preference to the above space-group names.
They are only intended as comments.
;
_shelx_estimated_absorpt_t_min 0.284
_shelx_estimated_absorpt_t_max 0.850
_shelxl_version_number 2.014

loop_
_space_group_symop_operation_xyz
'x, y, z'
'-x+1/2, y+1/2, -z+1/2'
'-x, -y, -z'
'x-1/2, -y-1/2, z-1/2'

loop_
_atom_site_type_symbol
_atom_site_label
_atom_site_fract_x
_atom_site_fract_y
_atom_site_fract_z
_atom_site_U_iso_or_equiv
_atom_site_adp_type
_atom_site_calc_flag
_atom_site_occupancy
_atom_site_disorder_assembly
_atom_site_disorder_group
Br Br1 0.63472(2) -0.24792(4) 0.56752(2) 0.03728(10) Uani d 1 . .
O O1 0.18672(12) -0.1467(3) 0.72460(9) 0.0360(4) Uani d 1 . .
O O2 0.19184(11) 0.3903(2) 0.55825(8) 0.0307(3) Uani d 1 . .
N N1 0.21210(12) 0.1061(2) 0.63812(8) 0.0204(3) Uani d 1 . .
C C1 0.16094(14) 0.0182(3) 0.69397(10) 0.0237(4) Uani d 1 . .
C C2 0.16488(15) 0.2941(3) 0.61018(11) 0.0218(4) Uani d 1 . .
C C3 0.07071(14) 0.1617(3) 0.70770(10) 0.0233(4) Uani d 1 . .
H H3 0.0846 0.2102 0.7616 0.028 Uiso calc 1 . .
C C4 0.07607(14) 0.3487(3) 0.65452(10) 0.0229(4) Uani d 1 . .
H H4 0.0962 0.4777 0.6851 0.028 Uiso calc 1 . .
C C5 -0.03628(15) 0.3789(3) 0.60269(11) 0.0257(4) Uani d 1 . .
H H5 -0.0355 0.4979 0.5667 0.031 Uiso calc 1 . .
C C6 -0.06246(15) 0.1766(3) 0.56169(11) 0.0288(4) Uani d 1 . .
H H6 -0.0753 0.1670 0.5079 0.035 Uiso calc 1 . .
C C7 -0.06639(15) 0.0122(3) 0.60590(12) 0.0280(4) Uani d 1 . .
H H7 -0.0819 -0.1243 0.5864 0.034 Uiso calc 1 . .
C C8 -0.04426(14) 0.0588(3) 0.68951(11) 0.0258(4) Uani d 1 . .
H H8 -0.0490 -0.0694 0.7206 0.031 Uiso calc 1 . .
C C9 -0.12081(16) 0.2311(3) 0.70832(12) 0.0285(4) Uani d 1 . .
H H9 -0.1212 0.2589 0.7633 0.034 Uiso calc 1 . .
C C10 -0.11491(16) 0.4179(3) 0.65832(12) 0.0300(4) Uani d 1 . .
H H10 -0.1116 0.5579 0.6832 0.036 Uiso calc 1 . .
C C11 -0.21970(16) 0.2988(4) 0.65312(14) 0.0348(5) Uani d 1 . .
H H11A -0.2427 0.2114 0.6076 0.042 Uiso calc 1 . .
H H11B -0.2797 0.3652 0.6741 0.042 Uiso calc 1 . .
C C12 0.31028(14) 0.0235(3) 0.61886(10) 0.0209(4) Uani d 1 . .
C C13 0.40447(15) 0.1405(3) 0.63508(11) 0.0262(4) Uani d 1 . .
H H13 0.4030 0.2752 0.6569 0.031 Uiso calc 1 . .
C C14 0.50106(16) 0.0594(3) 0.61918(11) 0.0296(4) Uani d 1 . .
H H14 0.5662 0.1383 0.6299 0.035 Uiso calc 1 . .
C C15 0.50157(15) -0.1369(3) 0.58771(10) 0.0254(4) Uani d 1 . .
C C16 0.40808(18) -0.2541(3) 0.57108(11) 0.0284(4) Uani d 1 . .
H H16 0.4098 -0.3887 0.5491 0.034 Uiso calc 1 . .
C C17 0.31120(15) -0.1728(3) 0.58690(11) 0.0253(4) Uani d 1 . .
H H17 0.2461 -0.2516 0.5758 0.030 Uiso calc 1 . .

loop_
_atom_site_aniso_label
_atom_site_aniso_U_11
_atom_site_aniso_U_22
_atom_site_aniso_U_33
_atom_site_aniso_U_12
_atom_site_aniso_U_13
_atom_site_aniso_U_23
Br1 0.03088(14) 0.04690(17) 0.03609(15) 0.01410(9) 0.01146(10) -0.00083(10)
O1 0.0294(7) 0.0422(9) 0.0382(8) 0.0087(6) 0.0107(6) 0.0211(7)
O2 0.0312(7) 0.0263(7) 0.0371(8) 0.0002(6) 0.0131(6) 0.0095(6)
N1 0.0175(7) 0.0233(8) 0.0205(7) -0.0015(6) 0.0031(6) 0.0013(6)
C1 0.0184(8) 0.0322(10) 0.0197(8) -0.0015(7) 0.0008(7) 0.0046(8)
C2 0.0201(8) 0.0194(8) 0.0252(9) -0.0045(7) 0.0019(7) -0.0007(7)
C3 0.0197(8) 0.0319(10) 0.0184(8) -0.0016(7) 0.0034(7) 0.0010(8)
C4 0.0221(9) 0.0213(9) 0.0257(9) -0.0033(7) 0.0049(7) -0.0033(7)
C5 0.0235(9) 0.0243(9) 0.0295(9) 0.0043(7) 0.0049(7) 0.0054(8)
C6 0.0211(9) 0.0397(11) 0.0239(9) 0.0038(8) -0.0010(7) -0.0059(9)
C7 0.0180(8) 0.0260(10) 0.0394(11) -0.0015(7) 0.0028(8) -0.0097(9)
C8 0.0191(9) 0.0276(10) 0.0315(10) -0.0018(7) 0.0063(7) 0.0049(8)
C9 0.0210(9) 0.0346(11) 0.0312(10) -0.0008(8) 0.0083(8) -0.0033(8)
C10 0.0241(9) 0.0272(10) 0.0400(11) 0.0023(8) 0.0093(8) -0.0043(9)
C11 0.0203(10) 0.0382(11) 0.0465(12) 0.0036(9) 0.0074(9) -0.0021(10)
C12 0.0201(8) 0.0247(9) 0.0180(8) 0.0000(7) 0.0037(7) 0.0022(7)
C13 0.0248(9) 0.0266(10) 0.0284(9) -0.0035(8) 0.0080(7) -0.0061(8)
C14 0.0215(9) 0.0362(11) 0.0322(10) -0.0042(8) 0.0082(8) -0.0057(9)
C15 0.0245(9) 0.0315(10) 0.0213(8) 0.0084(8) 0.0071(7) 0.0025(8)
C16 0.0358(11) 0.0239(10) 0.0253(9) 0.0045(8) 0.0042(8) -0.0017(8)
C17 0.0244(9) 0.0246(9) 0.0259(9) -0.0023(7) 0.0011(7) 0.0013(8)

loop_
_atom_type_symbol
_atom_type_description
_atom_type_scat_dispersion_real
_atom_type_scat_dispersion_imag
_atom_type_scat_source
C C 0.0181 0.0091 'International Tables Vol C Tables 4.2.6.8 and 6.1.1.4'
H H 0.0000 0.0000 'International Tables Vol C Tables 4.2.6.8 and 6.1.1.4'
Br Br -0.6763 1.2805 'International Tables Vol C Tables 4.2.6.8 and 6.1.1.4'
N N 0.0311 0.0180 'International Tables Vol C Tables 4.2.6.8 and 6.1.1.4'
O O 0.0492 0.0322 'International Tables Vol C Tables 4.2.6.8 and 6.1.1.4'

loop_
_geom_angle_atom_site_label_1
_geom_angle_atom_site_label_2
_geom_angle_atom_site_label_3
_geom_angle_site_symmetry_1
_geom_angle_site_symmetry_3
_geom_angle
_geom_angle_publ_flag
C1 N1 C2 . . 112.82(15) ?
C1 N1 C12 . . 122.65(15) ?
C2 N1 C12 . . 124.12(15) ?
O1 C1 N1 . . 123.98(17) ?
O1 C1 C3 . . 127.52(17) ?
N1 C1 C3 . . 108.50(15) ?
O2 C2 N1 . . 123.97(17) ?
O2 C2 C4 . . 127.59(17) ?
N1 C2 C4 . . 108.43(15) ?
C1 C3 H3 . . 109.6 ?
C1 C3 C4 . . 105.22(14) ?
C1 C3 C8 . . 113.26(16) ?
C4 C3 H3 . . 109.6 ?
C4 C3 C8 . . 109.59(15) ?
C8 C3 H3 . . 109.6 ?
C2 C4 C3 . . 104.86(15) ?
C2 C4 H4 . . 109.9 ?
C2 C4 C5 . . 112.66(15) ?
C3 C4 H4 . . 109.9 ?
C3 C4 C5 . . 109.55(14) ?
C5 C4 H4 . . 109.9 ?
C4 C5 H5 . . 111.8 ?
C6 C5 C4 . . 106.45(15) ?
C6 C5 H5 . . 111.8 ?
C6 C5 C10 . . 110.37(16) ?
C10 C5 C4 . . 104.30(15) ?
C10 C5 H5 . . 111.8 ?
C5 C6 H6 . . 122.4 ?
C7 C6 C5 . . 115.13(17) ?
C7 C6 H6 . . 122.4 ?
C6 C7 H7 . . 122.7 ?
C6 C7 C8 . . 114.59(18) ?
C8 C7 H7 . . 122.7 ?
C3 C8 H8 . . 111.8 ?
C7 C8 C3 . . 107.32(15) ?
C7 C8 H8 . . 111.8 ?
C7 C8 C9 . . 110.18(16) ?
C9 C8 C3 . . 103.63(15) ?
C9 C8 H8 . . 111.8 ?
C8 C9 H9 . . 116.8 ?
C10 C9 C8 . . 110.33(16) ?
C10 C9 H9 . . 116.8 ?
C10 C9 C11 . . 59.97(14) ?
C11 C9 C8 . . 122.38(18) ?
C11 C9 H9 . . 116.8 ?
C5 C10 H10 . . 116.9 ?
C9 C10 C5 . . 110.92(16) ?
C9 C10 H10 . . 116.9 ?
C9 C10 C11 . . 60.14(14) ?
C11 C10 C5 . . 121.61(18) ?
C11 C10 H10 . . 116.9 ?
C9 C11 H11A . . 117.8 ?
C9 C11 H11B . . 117.8 ?
C10 C11 C9 . . 59.89(13) ?
C10 C11 H11A . . 117.8 ?
C10 C11 H11B . . 117.8 ?
H11A C11 H11B . . 114.9 ?
C13 C12 N1 . . 118.82(16) ?
C17 C12 N1 . . 120.27(16) ?
C17 C12 C13 . . 120.88(17) ?
C12 C13 H13 . . 120.2 ?
C12 C13 C14 . . 119.50(18) ?
C14 C13 H13 . . 120.2 ?
C13 C14 H14 . . 120.3 ?
C15 C14 C13 . . 119.34(18) ?
C15 C14 H14 . . 120.3 ?
C14 C15 Br1 . . 118.97(15) ?
C16 C15 Br1 . . 119.49(15) ?
C16 C15 C14 . . 121.54(18) ?
C15 C16 H16 . . 120.4 ?
C15 C16 C17 . . 119.14(18) ?
C17 C16 H16 . . 120.4 ?
C12 C17 C16 . . 119.60(18) ?
C12 C17 H17 . . 120.2 ?
C16 C17 H17 . . 120.2 ?

loop_
_geom_bond_atom_site_label_1
_geom_bond_atom_site_label_2
_geom_bond_site_symmetry_2
_geom_bond_distance
_geom_bond_publ_flag
Br1 C15 . 1.9004(18) ?
O1 C1 . 1.210(2) ?
O2 C2 . 1.209(2) ?
N1 C1 . 1.393(2) ?
N1 C2 . 1.397(2) ?
N1 C12 . 1.432(2) ?
C1 C3 . 1.508(3) ?
C2 C4 . 1.511(2) ?
C3 H3 . 1.0000 ?
C3 C4 . 1.539(3) ?
C3 C8 . 1.564(2) ?
C4 H4 . 1.0000 ?
C4 C5 . 1.557(3) ?
C5 H5 . 1.0000 ?
C5 C6 . 1.499(3) ?
C5 C10 . 1.533(3) ?
C6 H6 . 0.9500 ?
C6 C7 . 1.324(3) ?
C7 H7 . 0.9500 ?
C7 C8 . 1.503(3) ?
C8 H8 . 1.0000 ?
C8 C9 . 1.536(3) ?
C9 H9 . 1.0000 ?
C9 C10 . 1.504(3) ?
C9 C11 . 1.508(3) ?
C10 H10 . 1.0000 ?
C10 C11 . 1.506(3) ?
C11 H11A . 0.9900 ?
C11 H11B . 0.9900 ?
C12 C13 . 1.384(3) ?
C12 C17 . 1.383(3) ?
C13 H13 . 0.9500 ?
C13 C14 . 1.388(3) ?
C14 H14 . 0.9500 ?
C14 C15 . 1.379(3) ?
C15 C16 . 1.379(3) ?
C16 H16 . 0.9500 ?
C16 C17 . 1.391(3) ?
C17 H17 . 0.9500 ?

loop_
_geom_hbond_atom_site_label_D
_geom_hbond_atom_site_label_H
_geom_hbond_atom_site_label_A
_geom_hbond_site_symmetry_A
_geom_hbond_distance_DH
_geom_hbond_distance_HA
_geom_hbond_distance_DA
_geom_hbond_angle_DHA
C17 H17 O2 1_545 0.95 2.40 3.175(2) 139
C3 H3 <i>Cg</i>1 2_556 1.00 2.83 3.801(2) 165

_cod_database_fobs_code 2243492
